data_4024071
loop_
_publ_author_name
'Harry W. Gibson'
'Michael A. G. Berg'
'Jennifer Clifton Dickson'
'Pierre R. Lecavalier'
'Hong Wang'
'Joseph S. Merola'

_publ_contact_author 'Berg, Michael A. G.'
_publ_contact_author_email bergm@vt.edu
_publ_section_title
;
 Diastereomeric Reissert Compounds of Isoquinoline and
 6,7-Dimethoxy-3,4-dihydroisoquinoline in Stereoselective Synthesis
;
_journal_name_full 'Journal of Organic Chemistry'
_journal_page_first 5759
_journal_page_last 5770
_journal_paper_doi 10.1021/jo070786k
_journal_volume 72
_journal_year 2007
_chemical_absolute_configuration syn
_chemical_compound_source 'synthesis as described'
_chemical_formula_moiety 'C38 H52 N2 O2'
_chemical_formula_sum 'C38 H52 N2 O2'
_chemical_formula_weight 568.82
_chemical_name_systematic
;
 ?
;
_space_group_IT_number 4
_symmetry_cell_setting monoclinic
_symmetry_Int_Tables_number 4
_symmetry_space_group_name_Hall 'P 2yb'
_symmetry_space_group_name_H-M 'P 1 21 1'
_atom_sites_solution_hydrogens geom
_atom_sites_solution_primary direct
_atom_sites_solution_secondary difmap
_audit_creation_date 2006-09-15T17:33:04-00:00
_audit_creation_method 'WinGX routine CIF_UPDATE'
_cell_angle_alpha 90(0)
_cell_angle_beta 92.86(4)
_cell_angle_gamma 90(0)
_cell_formula_units_Z 2
_cell_length_a 10.224(5)
_cell_length_b 9.366(5)
_cell_length_c 16.942(9)
_cell_measurement_reflns_used 4125
_cell_measurement_temperature 298(2)
_cell_measurement_theta_max 27.5
_cell_measurement_theta_min 1.75
_cell_measurement_wavelength 0.71073
_cell_volume 1620.4(14)
_computing_cell_refinement 'Siemens SHELXTL PLUS (VMS) (Sheldrick, 1990)'
_computing_data_collection 'Siemens SHELXTL PLUS (VMS) (Sheldrick, 1990)'
_computing_data_reduction 'Siemens SHELXTL PLUS (VMS) (Sheldrick, 1990)'
_computing_molecular_graphics 'Ortep 3 (Farrugia, 1997)'
_computing_publication_material 'WinGX (Farrugia, 1999)'
_computing_structure_refinement 'SHELXL-97 (Sheldrick, 1997)'
_computing_structure_solution 'Siemens SHELXTL PLUS (VMS) (Sheldrick, 1990)'
_diffrn_ambient_temperature 298(2)
_diffrn_detector 'scintillation counter'
_diffrn_measured_fraction_theta_full 0.987
_diffrn_measured_fraction_theta_max 0.986
_diffrn_measurement_device 'four circle'
_diffrn_measurement_device_type 'Siemens R3m/V four-circle defractometer'
_diffrn_measurement_method 'Wyckoff scans'
_diffrn_radiation_monochromator graphite
_diffrn_radiation_probe x-ray
_diffrn_radiation_type MoK\a
_diffrn_radiation_wavelength 0.71073
_diffrn_reflns_av_R_equivalents 0.0187
_diffrn_reflns_av_unetI/netI 0.0197
_diffrn_reflns_limit_h_max 13
_diffrn_reflns_limit_h_min 0
_diffrn_reflns_limit_k_max 12
_diffrn_reflns_limit_k_min 0
_diffrn_reflns_limit_l_max 22
_diffrn_reflns_limit_l_min -22
_diffrn_reflns_number 4120
_diffrn_reflns_theta_full 27.5
_diffrn_reflns_theta_max 27.56
_diffrn_reflns_theta_min 2.41
_diffrn_source 'fine-focus sealed tube'
_diffrn_standards_decay_% 0
_diffrn_standards_interval_count 300
_diffrn_standards_number 2
_exptl_absorpt_coefficient_mu 0.071
_exptl_absorpt_correction_type none
_exptl_crystal_colour white
_exptl_crystal_density_diffrn 1.166
_exptl_crystal_density_method 'not measured'
_exptl_crystal_description irregular
_exptl_crystal_F_000 620
_exptl_crystal_size_max 0.4
_exptl_crystal_size_mid 0.4
_exptl_crystal_size_min 0.3
_refine_diff_density_max 0.419
_refine_diff_density_min -0.306
_refine_diff_density_rms 0.125
_refine_ls_extinction_coef 0.099(16)
_refine_ls_extinction_expression Fc^*^=kFc[1+0.001xFc^2^\l^3^/sin(2\q)]^-1/4^
_refine_ls_extinction_method SHELXL
_refine_ls_goodness_of_fit_ref 1.1
_refine_ls_hydrogen_treatment constr
_refine_ls_matrix_type full
_refine_ls_number_parameters 386
_refine_ls_number_reflns 3912
_refine_ls_number_restraints 1
_refine_ls_restrained_S_all 1.1
_refine_ls_R_factor_all 0.0878
_refine_ls_R_factor_gt 0.0677
_refine_ls_shift/su_max 0
_refine_ls_shift/su_mean 0
_refine_ls_structure_factor_coef Fsqd
_refine_ls_weighting_details 'calc w=1/[\s^2^(Fo^2^)+(0.1533P)^2^+0.0000P] where P=(Fo^2^+2Fc^2^)/3'
_refine_ls_weighting_scheme calc
_refine_ls_wR_factor_gt 0.186
_refine_ls_wR_factor_ref 0.2183
_reflns_number_gt 2742
_reflns_number_total 3912
_reflns_threshold_expression >2sigma(I)
_cod_data_source_file jo070786krom20070415_124357.cif
_cod_data_source_block newchol
_cod_original_sg_symbol_H-M 'P 21'
_cod_database_code 4024071

loop_
_symmetry_equiv_pos_as_xyz
'x, y, z'
'-x, y+1/2, -z'

loop_
_atom_site_label
_atom_site_type_symbol
_atom_site_fract_x
_atom_site_fract_y
_atom_site_fract_z
_atom_site_U_iso_or_equiv
_atom_site_adp_type
_atom_site_occupancy
_atom_site_symmetry_multiplicity
_atom_site_calc_flag
_atom_site_refinement_flags
_atom_site_disorder_assembly
_atom_site_disorder_group
C1 C 0.0559(3) 0.2593(5) 0.6577(2) 0.0662(9) Uani 1 1 d . . .
H1A H 0.0888 0.2311 0.7101 0.079 Uiso 1 1 calc R . .
H1B H 0.0018 0.1819 0.6366 0.079 Uiso 1 1 calc R . .
C2 C 0.1709(4) 0.2773(5) 0.6062(2) 0.0673(9) Uani 1 1 d . . .
H2A H 0.2319 0.3464 0.6297 0.081 Uiso 1 1 calc R . .
H2B H 0.2163 0.187 0.6016 0.081 Uiso 1 1 calc R . .
C3 C 0.1233(3) 0.3272(4) 0.5267(2) 0.0609(8) Uani 1 1 d . . .
H3 H 0.0638 0.2558 0.5024 0.073 Uiso 1 1 calc R . .
C4 C 0.0539(4) 0.4650(4) 0.5330(2) 0.0641(8) Uani 1 1 d . . .
H4A H 0.0226 0.4962 0.4808 0.077 Uiso 1 1 calc R . .
H4B H 0.1138 0.5367 0.5548 0.077 Uiso 1 1 calc R . .
C5 C -0.0593(3) 0.4495(4) 0.5849(2) 0.0569(8) Uani 1 1 d . . .
C6 C -0.1764(3) 0.4866(4) 0.5583(2) 0.0608(8) Uani 1 1 d . . .
H6 H -0.1854 0.5207 0.5068 0.073 Uiso 1 1 calc R . .
C7 C -0.2950(4) 0.4786(5) 0.6033(2) 0.0656(9) Uani 1 1 d . . .
H7A H -0.3494 0.4008 0.5829 0.079 Uiso 1 1 calc R . .
H7B H -0.3442 0.5665 0.5959 0.079 Uiso 1 1 calc R . .
C8 C -0.2654(3) 0.4558(4) 0.6897(2) 0.0559(7) Uani 1 1 d . . .
H8 H -0.2368 0.5465 0.7138 0.067 Uiso 1 1 calc R . .
C9 C -0.1577(3) 0.3470(4) 0.70297(19) 0.0576(7) Uani 1 1 d . . .
H9 H -0.1879 0.26 0.6755 0.069 Uiso 1 1 calc R . .
C10 C -0.0302(3) 0.3911(4) 0.6657(2) 0.0580(8) Uani 1 1 d . . .
C11 C -0.1398(4) 0.3084(6) 0.7897(2) 0.0737(11) Uani 1 1 d . . .
H11A H -0.078 0.2301 0.7952 0.088 Uiso 1 1 calc R . .
H11B H -0.1019 0.3896 0.8181 0.088 Uiso 1 1 calc R . .
C12 C -0.2652(4) 0.2659(5) 0.8274(3) 0.0739(11) Uani 1 1 d . . .
H12A H -0.2972 0.1771 0.8042 0.089 Uiso 1 1 calc R . .
H12B H -0.2472 0.2499 0.8834 0.089 Uiso 1 1 calc R . .
C13 C -0.3691(3) 0.3788(4) 0.8162(2) 0.0599(8) Uani 1 1 d . . .
C14 C -0.3854(3) 0.4061(4) 0.7280(2) 0.0588(8) Uani 1 1 d . . .
H14 H -0.4075 0.3134 0.704 0.071 Uiso 1 1 calc R . .
C15 C -0.5073(4) 0.4940(7) 0.7190(3) 0.0819(13) Uani 1 1 d . . .
H15A H -0.5497 0.4818 0.6669 0.098 Uiso 1 1 calc R . .
H15B H -0.4882 0.5945 0.7274 0.098 Uiso 1 1 calc R . .
C16 C -0.5922(4) 0.4362(7) 0.7826(3) 0.0858(14) Uani 1 1 d . . .
H16A H -0.6239 0.5139 0.8143 0.103 Uiso 1 1 calc R . .
H16B H -0.6671 0.3858 0.7588 0.103 Uiso 1 1 calc R . .
C17 C -0.5097(3) 0.3358(5) 0.8337(2) 0.0680(9) Uani 1 1 d . . .
H17 H -0.5239 0.2397 0.8121 0.082 Uiso 1 1 calc R . .
C18 C -0.3301(4) 0.5117(6) 0.8615(2) 0.0782(11) Uani 1 1 d . . .
H18A H -0.3312 0.493 0.9171 0.117 Uiso 1 1 calc R . .
H18B H -0.3907 0.587 0.8478 0.117 Uiso 1 1 calc R . .
H18C H -0.2435 0.5399 0.8484 0.117 Uiso 1 1 calc R . .
C19 C 0.0429(4) 0.5017(5) 0.7149(2) 0.0723(10) Uani 1 1 d . . .
H19A H 0.1197 0.5307 0.6887 0.108 Uiso 1 1 calc R . .
H19B H 0.0681 0.4619 0.7656 0.108 Uiso 1 1 calc R . .
H19C H -0.0126 0.583 0.7217 0.108 Uiso 1 1 calc R . .
C20 C -0.5508(3) 0.3321(7) 0.9180(2) 0.0776(12) Uani 1 1 d . . .
H20 H -0.5414 0.4292 0.9391 0.093 Uiso 1 1 calc R . .
C21 C -0.4692(6) 0.2366(12) 0.9705(4) 0.139(3) Uani 1 1 d . . .
H21A H -0.4689 0.1422 0.9484 0.209 Uiso 1 1 calc R . .
H21B H -0.5049 0.2333 1.0218 0.209 Uiso 1 1 calc R . .
H21C H -0.3812 0.2725 0.9751 0.209 Uiso 1 1 calc R . .
C22 C -0.6938(4) 0.2911(8) 0.9215(3) 0.0953(16) Uani 1 1 d . . .
H22A H -0.7426 0.3398 0.879 0.114 Uiso 1 1 calc R . .
H22B H -0.7017 0.1893 0.9116 0.114 Uiso 1 1 calc R . .
C23 C -0.7557(4) 0.3233(8) 0.9964(3) 0.0928(15) Uani 1 1 d . . .
H23A H -0.7114 0.2689 1.0385 0.111 Uiso 1 1 calc R . .
H23B H -0.7429 0.4238 1.0084 0.111 Uiso 1 1 calc R . .
C24 C -0.8962(5) 0.2915(10) 0.9958(3) 0.114(2) Uani 1 1 d . . .
H24A H -0.9395 0.3523 0.9562 0.136 Uiso 1 1 calc R . .
H24B H -0.908 0.1938 0.9779 0.136 Uiso 1 1 calc R . .
C25 C -0.9660(6) 0.3070(16) 1.0685(4) 0.155(5) Uani 1 1 d . . .
H25 H -0.9281 0.2245 1.097 0.186 Uiso 1 1 calc R . .
C26 C -0.9363(10) 0.402(2) 1.1199(6) 0.237(10) Uani 1 1 d . . .
H26A H -0.8428 0.407 1.1278 0.356 Uiso 1 1 calc R . .
H26B H -0.9743 0.3775 1.1688 0.356 Uiso 1 1 calc R . .
H26C H -0.9694 0.4926 1.1018 0.356 Uiso 1 1 calc R . .
C27 C -1.1021(7) 0.256(2) 1.0606(5) 0.221(8) Uani 1 1 d . . .
H27A H -1.1047 0.1557 1.0724 0.332 Uiso 1 1 calc R . .
H27B H -1.1362 0.2716 1.0074 0.332 Uiso 1 1 calc R . .
H27C H -1.1544 0.3069 1.0966 0.332 Uiso 1 1 calc R . .
C28 C 0.4469(3) 0.3910(4) 0.4069(2) 0.0571(8) Uani 1 1 d . . .
H28 H 0.4532 0.3249 0.4518 0.068 Uiso 1 1 calc R . .
C30 C 0.3134(4) 0.3973(5) 0.2852(2) 0.0734(10) Uani 1 1 d . . .
H30 H 0.2306 0.4079 0.2606 0.088 Uiso 1 1 calc R . .
C31 C 0.4166(5) 0.4110(6) 0.2432(3) 0.0810(12) Uani 1 1 d . . .
H31 H 0.4056 0.4354 0.1901 0.097 Uiso 1 1 calc R . .
C32 C 0.5454(4) 0.3896(5) 0.2769(2) 0.0710(10) Uani 1 1 d . . .
C33 C 0.6562(5) 0.3811(7) 0.2337(3) 0.0966(16) Uani 1 1 d . . .
H33 H 0.6493 0.3951 0.1793 0.116 Uiso 1 1 calc R . .
C34 C 0.7744(4) 0.3529(9) 0.2694(3) 0.1046(18) Uani 1 1 d . . .
H34 H 0.8483 0.3511 0.2396 0.126 Uiso 1 1 calc R . .
C35 C 0.7868(4) 0.3273(7) 0.3477(3) 0.0901(14) Uani 1 1 d . . .
H35 H 0.8683 0.3055 0.3715 0.108 Uiso 1 1 calc R . .
C36 C 0.6792(3) 0.3336(5) 0.3916(3) 0.0705(10) Uani 1 1 d . . .
H36 H 0.6867 0.3149 0.4456 0.085 Uiso 1 1 calc R . .
C37 C 0.5606(3) 0.3672(4) 0.3568(2) 0.0583(8) Uani 1 1 d . . .
C38 C 0.4531(4) 0.5365(5) 0.4366(2) 0.0664(9) Uani 1 1 d . . .
C39 C 0.2113(3) 0.3480(5) 0.4026(2) 0.0637(8) Uani 1 1 d . . .
N1 N 0.3243(3) 0.3680(4) 0.36371(16) 0.0606(7) Uani 1 1 d . . .
N2 N 0.4613(5) 0.6490(5) 0.4589(3) 0.0988(13) Uani 1 1 d . . .
O1 O 0.1076(2) 0.3353(4) 0.36999(17) 0.0810(9) Uani 1 1 d . . .
O2 O 0.2360(2) 0.3430(3) 0.47979(14) 0.0646(6) Uani 1 1 d . . .

loop_
_atom_site_aniso_label
_atom_site_aniso_U_11
_atom_site_aniso_U_22
_atom_site_aniso_U_33
_atom_site_aniso_U_23
_atom_site_aniso_U_13
_atom_site_aniso_U_12
C1 0.0553(18) 0.071(2) 0.073(2) 0.0096(18) 0.0157(16) 0.0091(17)
C2 0.0544(16) 0.078(2) 0.070(2) 0.0039(18) 0.0144(15) 0.0075(17)
C3 0.0508(15) 0.066(2) 0.0677(18) -0.0007(17) 0.0180(13) -0.0041(16)
C4 0.0618(18) 0.063(2) 0.069(2) 0.0009(17) 0.0174(15) -0.0008(17)
C5 0.0573(17) 0.0520(17) 0.0625(17) -0.0008(14) 0.0144(14) 0.0001(14)
C6 0.0599(18) 0.0598(19) 0.0638(17) 0.0061(16) 0.0135(14) 0.0015(16)
C7 0.0576(18) 0.074(2) 0.0659(19) 0.0073(19) 0.0106(15) 0.0022(17)
C8 0.0518(16) 0.0545(18) 0.0617(17) 0.0004(14) 0.0060(13) -0.0005(14)
C9 0.0504(15) 0.0592(18) 0.0638(17) -0.0003(16) 0.0101(12) 0.0028(15)
C10 0.0499(15) 0.0612(19) 0.0634(17) -0.0005(16) 0.0092(13) -0.0003(15)
C11 0.0560(17) 0.090(3) 0.077(2) 0.017(2) 0.0136(16) 0.010(2)
C12 0.063(2) 0.082(3) 0.079(2) 0.018(2) 0.0244(17) 0.0078(19)
C13 0.0519(15) 0.066(2) 0.0629(17) -0.0024(16) 0.0099(13) -0.0018(16)
C14 0.0510(15) 0.063(2) 0.0634(18) 0.0017(15) 0.0108(13) -0.0004(15)
C15 0.0570(19) 0.112(4) 0.078(2) 0.015(2) 0.0132(16) 0.015(2)
C16 0.0544(19) 0.126(4) 0.078(2) 0.011(3) 0.0122(17) 0.011(2)
C17 0.0544(17) 0.082(3) 0.0694(19) 0.0005(19) 0.0166(14) -0.0076(19)
C18 0.074(2) 0.088(3) 0.074(2) -0.013(2) 0.0175(18) -0.011(2)
C19 0.0594(18) 0.082(3) 0.076(2) -0.009(2) 0.0103(16) -0.0102(19)
C20 0.0571(18) 0.104(3) 0.073(2) 0.014(2) 0.0188(15) 0.003(2)
C21 0.095(3) 0.216(9) 0.111(4) 0.076(5) 0.045(3) 0.040(5)
C22 0.068(2) 0.126(5) 0.095(3) -0.009(3) 0.035(2) -0.015(3)
C23 0.066(2) 0.127(4) 0.087(3) 0.012(3) 0.0214(19) 0.004(3)
C24 0.070(2) 0.179(7) 0.095(3) -0.024(4) 0.034(2) -0.024(4)
C25 0.083(3) 0.271(14) 0.113(4) -0.058(7) 0.037(3) -0.033(6)
C26 0.148(7) 0.42(3) 0.152(7) -0.123(13) 0.065(6) -0.105(12)
C27 0.108(5) 0.41(2) 0.154(6) -0.126(11) 0.071(4) -0.093(9)
C28 0.0499(15) 0.0590(19) 0.0628(17) 0.0018(16) 0.0078(13) 0.0043(14)
C30 0.068(2) 0.086(3) 0.066(2) 0.004(2) 0.0079(16) 0.009(2)
C31 0.082(2) 0.096(3) 0.066(2) 0.014(2) 0.0184(19) 0.020(2)
C32 0.069(2) 0.071(2) 0.075(2) 0.0029(19) 0.0246(17) 0.0064(19)
C33 0.091(3) 0.118(4) 0.084(3) 0.004(3) 0.041(2) 0.013(3)
C34 0.066(2) 0.138(5) 0.114(4) -0.001(4) 0.043(2) 0.010(3)
C35 0.058(2) 0.108(4) 0.106(3) -0.015(3) 0.023(2) 0.003(2)
C36 0.0523(16) 0.072(2) 0.088(2) -0.007(2) 0.0183(16) -0.0011(18)
C37 0.0528(16) 0.0563(18) 0.0671(17) -0.0044(15) 0.0174(13) -0.0010(14)
C38 0.0593(18) 0.066(2) 0.074(2) -0.0065(18) 0.0082(16) 0.0076(16)
C39 0.0483(15) 0.070(2) 0.074(2) -0.0025(19) 0.0140(14) 0.0002(16)
N1 0.0490(13) 0.0746(19) 0.0589(14) 0.0024(14) 0.0102(11) 0.0015(14)
N2 0.101(3) 0.080(3) 0.115(3) -0.033(2) 0.006(2) 0.012(2)
O1 0.0486(12) 0.114(2) 0.0799(15) -0.0032(18) 0.0042(11) -0.0049(16)
O2 0.0496(11) 0.0819(17) 0.0631(13) -0.0035(13) 0.0127(9) -0.0036(12)

loop_
_atom_type_symbol
_atom_type_description
_atom_type_scat_dispersion_real
_atom_type_scat_dispersion_imag
_atom_type_scat_source
C C 0.0033 0 'International Tables Vol C Tables 4.2.6.8 and 6.1.1.4'
H H 0 0 'International Tables Vol C Tables 4.2.6.8 and 6.1.1.4'
N N 0.0061 0 'International Tables Vol C Tables 4.2.6.8 and 6.1.1.4'
O O 0.0106 0 'International Tables Vol C Tables 4.2.6.8 and 6.1.1.4'

loop_
_geom_angle_atom_site_label_1
_geom_angle_atom_site_label_2
_geom_angle_atom_site_label_3
_geom_angle
_geom_angle_site_symmetry_1
_geom_angle_site_symmetry_3
_geom_angle_publ_flag
C2 C1 C10 115.5(3) . . ?
C3 C2 C1 109.3(3) . . ?
O2 C3 C4 110.5(3) . . ?
O2 C3 C2 107.3(3) . . ?
C4 C3 C2 110.3(3) . . ?
C3 C4 C5 110.3(3) . . ?
C6 C5 C10 123.5(3) . . ?
C6 C5 C4 119.7(3) . . ?
C10 C5 C4 116.8(3) . . ?
C5 C6 C7 125.2(3) . . ?
C6 C7 C8 112.6(3) . . ?
C14 C8 C7 109.8(3) . . ?
C14 C8 C9 109.6(3) . . ?
C7 C8 C9 110.6(3) . . ?
C8 C9 C11 110.9(3) . . ?
C8 C9 C10 112.7(3) . . ?
C11 C9 C10 113.5(3) . . ?
C5 C10 C19 109.1(3) . . ?
C5 C10 C1 107.8(3) . . ?
C19 C10 C1 109.4(3) . . ?
C5 C10 C9 110.0(3) . . ?
C19 C10 C9 111.4(3) . . ?
C1 C10 C9 109.0(3) . . ?
C12 C11 C9 114.0(3) . . ?
C13 C12 C11 111.7(4) . . ?
C12 C13 C18 110.5(3) . . ?
C12 C13 C14 106.5(3) . . ?
C18 C13 C14 112.1(3) . . ?
C12 C13 C17 117.0(4) . . ?
C18 C13 C17 110.2(3) . . ?
C14 C13 C17 100.2(3) . . ?
C8 C14 C15 118.9(3) . . ?
C8 C14 C13 115.4(3) . . ?
C15 C14 C13 104.1(3) . . ?
C14 C15 C16 103.5(4) . . ?
C17 C16 C15 107.9(3) . . ?
C16 C17 C20 112.5(4) . . ?
C16 C17 C13 103.2(3) . . ?
C20 C17 C13 119.8(3) . . ?
C21 C20 C17 113.9(4) . . ?
C21 C20 C22 109.7(5) . . ?
C17 C20 C22 111.0(4) . . ?
C23 C22 C20 116.0(5) . . ?
C24 C23 C22 114.5(5) . . ?
C25 C24 C23 119.6(5) . . ?
C26 C25 C24 122.5(8) . . ?
C26 C25 C27 118.9(8) . . ?
C24 C25 C27 112.9(6) . . ?
N1 C28 C38 109.8(3) . . ?
N1 C28 C37 112.0(3) . . ?
C38 C28 C37 108.4(3) . . ?
C31 C30 N1 121.6(4) . . ?
C30 C31 C32 121.6(4) . . ?
C37 C32 C33 117.3(4) . . ?
C37 C32 C31 118.4(3) . . ?
C33 C32 C31 124.2(4) . . ?
C34 C33 C32 120.9(4) . . ?
C35 C34 C33 120.9(4) . . ?
C34 C35 C36 119.4(4) . . ?
C37 C36 C35 120.1(4) . . ?
C36 C37 C32 121.3(3) . . ?
C36 C37 C28 119.5(3) . . ?
C32 C37 C28 119.1(3) . . ?
N2 C38 C28 178.1(5) . . ?
O1 C39 O2 125.9(3) . . ?
O1 C39 N1 123.2(3) . . ?
O2 C39 N1 110.9(3) . . ?
C30 N1 C39 118.0(3) . . ?
C30 N1 C28 119.7(3) . . ?
C39 N1 C28 120.7(3) . . ?
C39 O2 C3 115.5(3) . . ?

loop_
_geom_bond_atom_site_label_1
_geom_bond_atom_site_label_2
_geom_bond_distance
_geom_bond_site_symmetry_2
_geom_bond_publ_flag
C1 C2 1.508(5) . ?
C1 C10 1.527(5) . ?
C2 C3 1.484(5) . ?
C3 O2 1.440(4) . ?
C3 C4 1.480(6) . ?
C4 C5 1.495(5) . ?
C5 C6 1.306(5) . ?
C5 C10 1.490(5) . ?
C6 C7 1.465(5) . ?
C7 C8 1.496(5) . ?
C8 C14 1.491(5) . ?
C8 C9 1.509(5) . ?
C9 C11 1.515(5) . ?
C9 C10 1.534(4) . ?
C10 C19 1.504(5) . ?
C11 C12 1.514(5) . ?
C12 C13 1.505(6) . ?
C13 C18 1.505(6) . ?
C13 C14 1.517(5) . ?
C13 C17 1.535(5) . ?
C14 C15 1.496(6) . ?
C15 C16 1.517(6) . ?
C16 C17 1.507(7) . ?
C17 C20 1.508(5) . ?
C20 C21 1.488(8) . ?
C20 C22 1.515(6) . ?
C22 C23 1.477(6) . ?
C23 C24 1.466(7) . ?
C24 C25 1.461(7) . ?
C25 C26 1.269(15) . ?
C25 C27 1.472(10) . ?
C28 N1 1.435(5) . ?
C28 C38 1.453(6) . ?
C28 C37 1.490(4) . ?
C30 C31 1.307(6) . ?
C30 N1 1.358(5) . ?
C31 C32 1.423(7) . ?
C32 C37 1.371(6) . ?
C32 C33 1.381(5) . ?
C33 C34 1.351(8) . ?
C34 C35 1.347(7) . ?
C35 C36 1.360(5) . ?
C36 C37 1.358(5) . ?
C38 N2 1.121(6) . ?
C39 O1 1.177(4) . ?
C39 O2 1.320(4) . ?
C39 N1 1.372(4) . ?

loop_
_geom_torsion_atom_site_label_1
_geom_torsion_atom_site_label_2
_geom_torsion_atom_site_label_3
_geom_torsion_atom_site_label_4
_geom_torsion
_geom_torsion_site_symmetry_1
_geom_torsion_site_symmetry_2
_geom_torsion_site_symmetry_3
_geom_torsion_site_symmetry_4
_geom_torsion_publ_flag
C10 C1 C2 C3 -55.6(5) . . . . ?
C1 C2 C3 O2 179.9(3) . . . . ?
C1 C2 C3 C4 59.5(4) . . . . ?
O2 C3 C4 C5 -177.3(3) . . . . ?
C2 C3 C4 C5 -58.8(4) . . . . ?
C3 C4 C5 C6 -125.3(4) . . . . ?
C3 C4 C5 C10 54.6(4) . . . . ?
C10 C5 C6 C7 0.9(6) . . . . ?
C4 C5 C6 C7 -179.2(4) . . . . ?
C5 C6 C7 C8 13.5(6) . . . . ?
C6 C7 C8 C14 -163.3(3) . . . . ?
C6 C7 C8 C9 -42.2(4) . . . . ?
C14 C8 C9 C11 -51.1(4) . . . . ?
C7 C8 C9 C11 -172.3(3) . . . . ?
C14 C8 C9 C10 -179.6(3) . . . . ?
C7 C8 C9 C10 59.1(4) . . . . ?
C6 C5 C10 C19 -108.4(4) . . . . ?
C4 C5 C10 C19 71.7(4) . . . . ?
C6 C5 C10 C1 132.8(4) . . . . ?
C4 C5 C10 C1 -47.1(4) . . . . ?
C6 C5 C10 C9 14.1(5) . . . . ?
C4 C5 C10 C9 -165.8(3) . . . . ?
C2 C1 C10 C5 47.6(4) . . . . ?
C2 C1 C10 C19 -70.9(4) . . . . ?
C2 C1 C10 C9 167.0(3) . . . . ?
C8 C9 C10 C5 -43.6(4) . . . . ?
C11 C9 C10 C5 -170.8(3) . . . . ?
C8 C9 C10 C19 77.5(4) . . . . ?
C11 C9 C10 C19 -49.7(5) . . . . ?
C8 C9 C10 C1 -161.6(3) . . . . ?
C11 C9 C10 C1 71.2(4) . . . . ?
C8 C9 C11 C12 51.4(5) . . . . ?
C10 C9 C11 C12 179.5(4) . . . . ?
C9 C11 C12 C13 -54.7(5) . . . . ?
C11 C12 C13 C18 -67.0(5) . . . . ?
C11 C12 C13 C14 55.0(5) . . . . ?
C11 C12 C13 C17 165.9(3) . . . . ?
C7 C8 C14 C15 -55.2(5) . . . . ?
C9 C8 C14 C15 -176.9(4) . . . . ?
C7 C8 C14 C13 -179.9(3) . . . . ?
C9 C8 C14 C13 58.3(4) . . . . ?
C12 C13 C14 C8 -59.5(4) . . . . ?
C18 C13 C14 C8 61.4(4) . . . . ?
C17 C13 C14 C8 178.2(3) . . . . ?
C12 C13 C14 C15 168.4(4) . . . . ?
C18 C13 C14 C15 -70.7(4) . . . . ?
C17 C13 C14 C15 46.1(4) . . . . ?
C8 C14 C15 C16 -164.4(4) . . . . ?
C13 C14 C15 C16 -34.4(5) . . . . ?
C14 C15 C16 C17 9.0(6) . . . . ?
C15 C16 C17 C20 149.7(5) . . . . ?
C15 C16 C17 C13 19.2(5) . . . . ?
C12 C13 C17 C16 -153.8(4) . . . . ?
C18 C13 C17 C16 78.9(4) . . . . ?
C14 C13 C17 C16 -39.3(4) . . . . ?
C12 C13 C17 C20 80.2(5) . . . . ?
C18 C13 C17 C20 -47.1(6) . . . . ?
C14 C13 C17 C20 -165.3(4) . . . . ?
C16 C17 C20 C21 -178.6(6) . . . . ?
C13 C17 C20 C21 -57.1(8) . . . . ?
C16 C17 C20 C22 57.0(6) . . . . ?
C13 C17 C20 C22 178.5(5) . . . . ?
C21 C20 C22 C23 70.2(8) . . . . ?
C17 C20 C22 C23 -163.0(5) . . . . ?
C20 C22 C23 C24 175.9(6) . . . . ?
C22 C23 C24 C25 174.6(9) . . . . ?
C23 C24 C25 C26 33.4(17) . . . . ?
C23 C24 C25 C27 -173.5(12) . . . . ?
N1 C30 C31 C32 2.9(8) . . . . ?
C30 C31 C32 C37 -6.1(7) . . . . ?
C30 C31 C32 C33 169.7(6) . . . . ?
C37 C32 C33 C34 -0.5(9) . . . . ?
C31 C32 C33 C34 -176.3(6) . . . . ?
C32 C33 C34 C35 2.3(11) . . . . ?
C33 C34 C35 C36 -1.7(10) . . . . ?
C34 C35 C36 C37 -0.8(8) . . . . ?
C35 C36 C37 C32 2.7(7) . . . . ?
C35 C36 C37 C28 -172.6(4) . . . . ?
C33 C32 C37 C36 -2.0(7) . . . . ?
C31 C32 C37 C36 174.1(4) . . . . ?
C33 C32 C37 C28 173.4(4) . . . . ?
C31 C32 C37 C28 -10.6(6) . . . . ?
N1 C28 C37 C36 -156.4(4) . . . . ?
C38 C28 C37 C36 82.3(4) . . . . ?
N1 C28 C37 C32 28.1(5) . . . . ?
C38 C28 C37 C32 -93.1(4) . . . . ?
C31 C30 N1 C39 -176.8(5) . . . . ?
C31 C30 N1 C28 17.6(7) . . . . ?
O1 C39 N1 C30 10.9(7) . . . . ?
O2 C39 N1 C30 -170.1(4) . . . . ?
O1 C39 N1 C28 176.4(4) . . . . ?
O2 C39 N1 C28 -4.6(5) . . . . ?
C38 C28 N1 C30 88.7(4) . . . . ?
C37 C28 N1 C30 -31.8(5) . . . . ?
C38 C28 N1 C39 -76.5(5) . . . . ?
C37 C28 N1 C39 163.0(3) . . . . ?
O1 C39 O2 C3 -3.1(6) . . . . ?
N1 C39 O2 C3 178.0(3) . . . . ?
C4 C3 O2 C39 -77.7(4) . . . . ?
C2 C3 O2 C39 162.0(4) . . . . ?

loop_
_cod_related_entry_id
_cod_related_entry_database
_cod_related_entry_code
1 ChemSpider 20575963
